data_4306922
loop_
_publ_author_name
'Les J. Laughlin'
'Aston A. Eagle'
'Graham N. George'
'Edward R. T. Tiekink'
'Charles G. Young'

_publ_section_title
;
Synthesis, Characterization, and Biomimetic Chemistry
of cis-Oxosulfidomolybdenum(VI) Complexes Stabilized by an Intramolecular
Mo(O)S...S Interaction
;
_journal_name_full 'Inorganic Chemistry'
_journal_page_first 939
_journal_page_last 948
_journal_paper_doi 10.1021/ic061213d
_journal_volume 46
_journal_year 2007
_chemical_formula_moiety 'C27 H32 B Mo N6 O P S3 '
_chemical_formula_sum 'C27 H32 B Mo N6 O P S3'
_chemical_formula_weight 690.49
_space_group_IT_number 14
_symmetry_cell_setting monoclinic
_symmetry_Int_Tables_number 14
_symmetry_space_group_name_Hall '-P 2yn'
_symmetry_space_group_name_H-M 'P 1 21/n 1'
_audit_creation_date 'Mon Mar  9 16:37:21 1998'
_audit_creation_method 'from TEXRAY.INF file'
_cell_angle_alpha 90
_cell_angle_beta 91.81(2)
_cell_angle_gamma 90
_cell_formula_units_Z 4
_cell_length_a 10.153(4)
_cell_length_b 20.993(3)
_cell_length_c 13.985(2)
_cell_measurement_reflns_used 18
_cell_measurement_temperature 293
_cell_measurement_theta_max 26.3
_cell_measurement_theta_min 20.1
_cell_volume 2979.3(13)
_computing_cell_refinement 'MSC/AFC Diffractometer Control'
_computing_data_collection 'MSC/AFC Diffractometer Control'
_computing_data_reduction teXsan
_computing_publication_material teXsan
_computing_structure_refinement teXsan
_computing_structure_solution SHELXS86
_diffrn_ambient_temperature 293
_diffrn_measurement_device AFC6R
_diffrn_measurement_method 'omega/2-theta scans'
_diffrn_orient_matrix_UB_11 -0.03247
_diffrn_orient_matrix_UB_12 -0.00609
_diffrn_orient_matrix_UB_13 0.06614
_diffrn_orient_matrix_UB_21 -0.06770
_diffrn_orient_matrix_UB_22 -0.03083
_diffrn_orient_matrix_UB_23 -0.02518
_diffrn_orient_matrix_UB_31 0.06382
_diffrn_orient_matrix_UB_32 -0.03580
_diffrn_orient_matrix_UB_33 0.01043
_diffrn_radiation_monochromator graphite
_diffrn_radiation_source 'Rigaku rotating anode'
_diffrn_radiation_type MoKalpha
_diffrn_radiation_wavelength 0.7107
_diffrn_reflns_av_R_equivalents 4.56
_diffrn_reflns_limit_h_max 13
_diffrn_reflns_limit_h_min 0
_diffrn_reflns_limit_k_max 27
_diffrn_reflns_limit_k_min 0
_diffrn_reflns_limit_l_max 18
_diffrn_reflns_limit_l_min -18
_diffrn_reflns_number 7730
_diffrn_reflns_theta_max 27.9
_diffrn_reflns_theta_min 3.0
_diffrn_standards_decay_% 1.45
_diffrn_standards_interval_count 400
_diffrn_standards_number 3
_exptl_absorpt_coefficient_mu 0.737
_exptl_absorpt_correction_T_max 1
_exptl_absorpt_correction_T_min 0.925
_exptl_absorpt_correction_type refdelf
_exptl_absorpt_process_details Walker&Stuart_DIFABS
_exptl_crystal_colour orange
_exptl_crystal_density_diffrn 1.539
_exptl_crystal_description plate
_exptl_crystal_F_000 1416
_exptl_crystal_size_max 0.39
_exptl_crystal_size_mid 0.16
_exptl_crystal_size_min 0.03
_refine_diff_density_max 0.38
_refine_diff_density_min -0.44
_refine_ls_extinction_method none
_refine_ls_goodness_of_fit_obs 1.450
_refine_ls_hydrogen_treatment noref
_refine_ls_matrix_type full
_refine_ls_number_parameters 361
_refine_ls_number_reflns 3690
_refine_ls_number_restraints 0
_refine_ls_R_factor_obs 0.0440
_refine_ls_shift/esd_max 0.0050
_refine_ls_structure_factor_coef F
_refine_ls_weighting_scheme sigma
_refine_ls_wR_factor_obs 0.0390
_reflns_number_observed 3690
_reflns_number_total 7335
_reflns_observed_criterion I>3.0sigma(I)
_cod_data_source_file ic061213dsi20060702_100311.cif
_cod_data_source_block Tp*MoOS(S2PPh2)
_cod_original_cell_volume 2979(1)
_cod_original_sg_symbol_H-M 'P 21/n '
_cod_original_formula_sum 'C27 H32 B Mo N6 O P S3 '
_cod_database_code 4306922

loop_
_symmetry_equiv_pos_as_xyz
'   +x,   +y,   +z'
1/2-x,1/2+y,1/2-z
'   -x,   -y,   -z'
1/2+x,1/2-y,1/2+z

loop_
_atom_site_aniso_label
_atom_site_aniso_U_11
_atom_site_aniso_U_22
_atom_site_aniso_U_33
_atom_site_aniso_U_12
_atom_site_aniso_U_13
_atom_site_aniso_U_23
Mo 0.0269(2) 0.0294(2) 0.0290(2) 0.0011(2) 0.0001(2) -0.0042(2)
S(1) 0.0387(8) 0.0329(9) 0.061(1) -0.0051(7) -0.0006(7) -0.0067(8)
S(2) 0.0305(7) 0.0314(8) 0.0406(8) 0.0044(6) -0.0021(6) -0.0068(6)
S(3) 0.0506(10) 0.0333(9) 0.073(1) -0.0049(8) 0.0077(8) -0.0037(8)
P(1) 0.0366(8) 0.0310(8) 0.0339(8) 0.0060(6) 0.0016(6) -0.0018(6)
O(1) 0.043(2) 0.043(3) 0.026(2) 0.004(2) 0.001(2) -0.003(2)
N(11) 0.038(2) 0.027(3) 0.028(2) 0.003(2) 0.004(2) 0.003(2)
N(12) 0.033(2) 0.032(3) 0.029(2) 0.003(2) 0.005(2) -0.003(2)
N(21) 0.028(2) 0.036(3) 0.035(3) 0.002(2) -0.002(2) 0.001(2)
N(22) 0.024(2) 0.037(3) 0.038(3) 0.004(2) 0.002(2) 0.002(2)
N(31) 0.030(2) 0.029(2) 0.025(2) 0.001(2) 0.000(2) -0.001(2)
N(32) 0.031(2) 0.027(3) 0.031(2) 0.006(2) 0.006(2) 0.001(2)
C(11) 0.063(4) 0.040(4) 0.046(4) 0.016(3) 0.000(3) 0.008(3)
C(12) 0.040(3) 0.033(3) 0.035(3) -0.001(2) 0.000(3) 0.006(3)
C(13) 0.051(3) 0.047(3) 0.027(3) -0.006(3) 0.006(2) 0.003(3)
C(14) 0.037(3) 0.039(3) 0.023(3) -0.005(3) 0.001(2) -0.004(2)
C(15) 0.047(3) 0.054(4) 0.036(3) -0.005(3) 0.011(3) -0.006(3)
C(21) 0.046(4) 0.066(5) 0.054(4) -0.009(3) -0.015(3) -0.011(3)
C(22) 0.039(3) 0.046(4) 0.041(3) -0.014(3) -0.006(3) 0.006(3)
C(23) 0.026(3) 0.055(4) 0.061(4) -0.001(3) -0.009(3) 0.007(3)
C(24) 0.028(3) 0.046(4) 0.055(4) 0.003(3) 0.005(3) 0.009(3)
C(25) 0.036(4) 0.065(5) 0.087(5) 0.017(3) 0.006(3) 0.001(4)
C(31) 0.037(3) 0.052(4) 0.042(3) -0.003(3) 0.007(3) 0.001(3)
C(32) 0.033(3) 0.036(3) 0.024(3) -0.003(3) -0.001(2) 0.004(2)
C(33) 0.036(3) 0.036(3) 0.037(3) -0.006(3) 0.001(3) 0.003(3)
C(34) 0.046(3) 0.023(3) 0.034(3) 0.006(3) -0.009(3) -0.004(2)
C(35) 0.064(4) 0.030(3) 0.058(4) 0.006(3) 0.001(3) -0.001(3)
C(41) 0.036(3) 0.034(3) 0.030(3) 0.001(3) -0.003(2) -0.004(3)
C(42) 0.037(3) 0.050(4) 0.043(3) 0.009(3) 0.001(3) -0.003(3)
C(43) 0.053(4) 0.070(5) 0.031(3) 0.005(3) -0.003(3) 0.016(3)
C(44) 0.059(4) 0.075(5) 0.028(3) -0.001(4) 0.005(3) -0.007(3)
C(45) 0.095(5) 0.052(4) 0.043(4) 0.027(4) 0.015(4) -0.012(3)
C(46) 0.074(5) 0.040(4) 0.043(4) 0.018(3) 0.008(3) 0.002(3)
C(51) 0.044(3) 0.037(3) 0.026(3) 0.019(3) 0.003(2) -0.005(3)
C(52) 0.066(4) 0.049(4) 0.038(4) 0.022(3) 0.007(3) 0.002(3)
C(53) 0.095(6) 0.083(6) 0.034(4) 0.050(5) 0.006(4) 0.008(4)
C(54) 0.067(5) 0.119(8) 0.062(5) 0.054(5) -0.011(4) -0.016(5)
C(55) 0.043(4) 0.103(7) 0.058(5) 0.014(4) -0.001(3) -0.006(4)
C(56) 0.041(4) 0.067(5) 0.037(3) 0.010(3) 0.002(3) -0.003(3)
B(1) 0.033(3) 0.028(4) 0.036(3) 0.009(3) 0.007(3) -0.002(3)

loop_
_atom_site_label
_atom_site_fract_x
_atom_site_fract_y
_atom_site_fract_z
_atom_site_U_iso_or_equiv
_atom_site_thermal_displace_type
_atom_site_calc_flag
_atom_site_calc_attached_atom
Mo 0.60051(4) 0.05013(2) 0.78498(3) 0.0285(1) Uani ? ?
S(1) 0.6539(1) 0.15159(7) 0.7801(1) 0.0443(4) Uani ? ?
S(2) 0.3759(1) 0.07070(6) 0.73881(10) 0.0342(4) Uani ? ?
S(3) 0.4730(2) 0.22381(8) 0.7681(1) 0.0522(5) Uani ? ?
P(1) 0.3274(1) 0.16140(7) 0.77515(10) 0.0338(4) Uani ? ?
O(1) 0.5858(3) 0.0368(2) 0.9013(2) 0.037(1) Uani ? ?
N(11) 0.6409(4) 0.0384(2) 0.6216(3) 0.031(1) Uani ? ?
N(12) 0.7265(4) -0.0073(2) 0.5944(3) 0.031(1) Uani ? ?
N(21) 0.8079(4) 0.0207(2) 0.7940(3) 0.033(1) Uani ? ?
N(22) 0.8547(4) -0.0285(2) 0.7436(3) 0.033(1) Uani ? ?
N(31) 0.5675(4) -0.0540(2) 0.7601(3) 0.028(1) Uani ? ?
N(32) 0.6497(4) -0.0896(2) 0.7067(3) 0.030(1) Uani ? ?
C(11) 0.5213(6) 0.1258(3) 0.5388(4) 0.050(2) Uani ? ?
C(12) 0.6135(5) 0.0723(3) 0.5423(4) 0.036(2) Uani ? ?
C(13) 0.6823(5) 0.0491(3) 0.4679(3) 0.042(2) Uani ? ?
C(14) 0.7537(5) -0.0013(3) 0.5022(3) 0.033(2) Uani ? ?
C(15) 0.8466(5) -0.0435(3) 0.4542(4) 0.045(2) Uani ? ?
C(21) 0.8887(6) 0.0896(3) 0.9261(4) 0.056(2) Uani ? ?
C(22) 0.9043(5) 0.0386(3) 0.8558(4) 0.042(2) Uani ? ?
C(23) 1.0118(5) 0.0004(3) 0.8429(4) 0.047(2) Uani ? ?
C(24) 0.9797(5) -0.0406(3) 0.7719(4) 0.043(2) Uani ? ?
C(25) 1.0583(6) -0.0924(3) 0.7297(5) 0.063(2) Uani ? ?
C(31) 0.3817(5) -0.0737(3) 0.8654(4) 0.043(2) Uani ? ?
C(32) 0.4797(5) -0.0938(3) 0.7958(3) 0.031(2) Uani ? ?
C(33) 0.5018(5) -0.1539(3) 0.7615(4) 0.036(2) Uani ? ?
C(34) 0.6095(5) -0.1500(2) 0.7073(4) 0.034(2) Uani ? ?
C(35) 0.6782(6) -0.2014(3) 0.6572(4) 0.051(2) Uani ? ?
C(41) 0.2637(5) 0.1604(3) 0.8926(4) 0.033(2) Uani ? ?
C(42) 0.2923(5) 0.1115(3) 0.9545(4) 0.043(2) Uani ? ?
C(43) 0.2474(6) 0.1131(3) 1.0465(4) 0.051(2) Uani ? ?
C(44) 0.1782(6) 0.1630(3) 1.0765(4) 0.054(2) Uani ? ?
C(45) 0.1488(7) 0.2114(3) 1.0157(4) 0.063(2) Uani ? ?
C(46) 0.1911(6) 0.2110(3) 0.9236(4) 0.052(2) Uani ? ?
C(51) 0.1952(5) 0.1840(3) 0.6952(3) 0.035(2) Uani ? ?
C(52) 0.2170(6) 0.2234(3) 0.6179(4) 0.051(2) Uani ? ?
C(53) 0.1142(8) 0.2358(4) 0.5537(4) 0.071(3) Uani ? ?
C(54) -0.0061(8) 0.2101(4) 0.5667(5) 0.083(3) Uani ? ?
C(55) -0.0275(6) 0.1711(4) 0.6419(5) 0.068(3) Uani ? ?
C(56) 0.0728(6) 0.1587(3) 0.7060(4) 0.048(2) Uani ? ?
B(1) 0.7698(6) -0.0594(3) 0.6641(4) 0.032(2) Uani ? ?
H(1) 0.8205 -0.0914 0.6313 0.0385 Uani ? ?
H(11b) 0.5173 0.1435 0.4747 0.0596 Uani ? ?
H(11c) 0.4345 0.1111 0.5556 0.0596 Uani ? ?
H(11a) 0.5510 0.1584 0.5838 0.0596 Uani ? ?
H(13) 0.6808 0.0653 0.4029 0.0499 Uani ? ?
H(15c) 0.9328 -0.0404 0.4859 0.0545 Uani ? ?
H(15a) 0.8155 -0.0872 0.4574 0.0545 Uani ? ?
H(15b) 0.8528 -0.0309 0.3878 0.0545 Uani ? ?
H(21c) 0.8183 0.0786 0.9684 0.0667 Uani ? ?
H(21a) 0.9703 0.0949 0.9632 0.0667 Uani ? ?
H(21b) 0.8671 0.1291 0.8932 0.0667 Uani ? ?
H(23) 1.0954 0.0026 0.8782 0.0569 Uani ? ?
H(25a) 1.0155 -0.1330 0.7404 0.0750 Uani ? ?
H(25b) 1.0649 -0.0853 0.6615 0.0750 Uani ? ?
H(25c) 1.1458 -0.0929 0.7595 0.0750 Uani ? ?
H(31a) 0.4268 -0.0579 0.9227 0.0522 Uani ? ?
H(31b) 0.3268 -0.0403 0.8376 0.0522 Uani ? ?
H(31c) 0.3270 -0.1098 0.8815 0.0522 Uani ? ?
H(33) 0.4503 -0.1918 0.7738 0.0437 Uani ? ?
H(35b) 0.6787 -0.1920 0.5893 0.0609 Uani ? ?
H(35c) 0.7681 -0.2046 0.6823 0.0609 Uani ? ?
H(35a) 0.6329 -0.2414 0.6671 0.0609 Uani ? ?
H(42) 0.3443 0.0756 0.9336 0.0521 Uani ? ?
H(43) 0.2661 0.0778 1.0897 0.0615 Uani ? ?
H(44) 0.1491 0.1645 1.1418 0.0651 Uani ? ?
H(45) 0.0969 0.2470 1.0376 0.0760 Uani ? ?
H(46) 0.1699 0.2461 0.8808 0.0628 Uani ? ?
H(52) 0.3032 0.2421 0.6090 0.0611 Uani ? ?
H(53) 0.1283 0.2631 0.4989 0.0848 Uani ? ?
H(54) -0.0780 0.2196 0.5216 0.0998 Uani ? ?
H(55) -0.1136 0.1521 0.6499 0.0817 Uani ? ?
H(56) 0.0570 0.1315 0.7605 0.0577 Uani ? ?

loop_
_atom_type_symbol
_atom_type_oxidation_number
_atom_type_number_in_cell
_atom_type_scat_dispersion_real
_atom_type_scat_dispersion_imag
_atom_type_scat_source
C 0 108 0.003 0.002 'International Tables'
H 0 128 0.000 0.000 'International Tables'
Mo 0 4 -1.683 0.686 'International Tables'
S 0 12 0.125 0.123 'International Tables'
O 0 4 0.011 0.006 'International Tables'
P 0 4 0.102 0.094 'International Tables'
B 0 4 0.001 0.001 'International Tables'
N 0 24 0.006 0.003 'International Tables'

loop_
_geom_angle_atom_site_label_1
_geom_angle_atom_site_label_2
_geom_angle_atom_site_label_3
_geom_angle
_geom_angle_site_symmetry_1
_geom_angle_site_symmetry_2
_geom_angle_site_symmetry_3
_geom_angle_publ_flag
S(1) Mo S(2) 92.90(5) ? ? ? yes
S(1) Mo O(1) 102.9(1) ? ? ? yes
S(1) Mo N(11) 91.2(1) ? ? ? yes
S(1) Mo N(21) 92.2(1) ? ? ? yes
S(1) Mo N(31) 167.8(1) ? ? ? yes
S(2) Mo O(1) 100.4(1) ? ? ? yes
S(2) Mo N(11) 87.2(1) ? ? ? yes
S(2) Mo N(21) 166.5(1) ? ? ? yes
S(2) Mo N(31) 89.9(1) ? ? ? yes
O(1) Mo N(11) 163.5(2) ? ? ? yes
O(1) Mo N(21) 90.7(2) ? ? ? yes
O(1) Mo N(31) 88.3(2) ? ? ? yes
N(11) Mo N(21) 80.2(1) ? ? ? yes
N(11) Mo N(31) 77.0(1) ? ? ? yes
N(21) Mo N(31) 82.7(1) ? ? ? yes
Mo S(1) S(3) 115.36(7) ? ? ? yes
Mo S(2) P(1) 109.76(7) ? ? ? yes
S(1) S(3) P(1) 98.65(8) ? ? ? yes
S(2) P(1) S(3) 114.81(9) ? ? ? yes
S(2) P(1) C(41) 108.5(2) ? ? ? yes
S(2) P(1) C(51) 106.0(2) ? ? ? yes
S(3) P(1) C(41) 110.3(2) ? ? ? yes
S(3) P(1) C(51) 109.9(2) ? ? ? yes
C(41) P(1) C(51) 107.0(2) ? ? ? yes
Mo N(11) N(12) 118.7(3) ? ? ? yes
Mo N(11) C(12) 135.4(3) ? ? ? yes
N(12) N(11) C(12) 105.2(4) ? ? ? yes
N(11) N(12) C(14) 111.0(4) ? ? ? yes
N(11) N(12) B(1) 120.2(4) ? ? ? yes
C(14) N(12) B(1) 128.5(4) ? ? ? yes
Mo N(21) N(22) 122.7(3) ? ? ? yes
Mo N(21) C(22) 129.7(4) ? ? ? yes
N(22) N(21) C(22) 106.9(4) ? ? ? yes
N(21) N(22) C(24) 109.7(4) ? ? ? yes
N(21) N(22) B(1) 120.4(4) ? ? ? yes
C(24) N(22) B(1) 129.8(5) ? ? ? yes
Mo N(31) N(32) 122.0(3) ? ? ? yes
Mo N(31) C(32) 130.9(3) ? ? ? yes
N(32) N(31) C(32) 106.9(4) ? ? ? yes
N(31) N(32) C(34) 109.0(4) ? ? ? yes
N(31) N(32) B(1) 120.2(4) ? ? ? yes
C(34) N(32) B(1) 130.6(4) ? ? ? yes
N(11) C(12) C(11) 123.5(5) ? ? ? yes
N(11) C(12) C(13) 110.1(5) ? ? ? yes
C(11) C(12) C(13) 126.4(5) ? ? ? yes
C(12) C(13) C(14) 106.8(5) ? ? ? yes
N(12) C(14) C(13) 106.9(4) ? ? ? yes
N(12) C(14) C(15) 122.7(5) ? ? ? yes
C(13) C(14) C(15) 130.5(5) ? ? ? yes
N(21) C(22) C(21) 123.1(5) ? ? ? yes
N(21) C(22) C(23) 108.6(5) ? ? ? yes
C(21) C(22) C(23) 128.2(5) ? ? ? yes
C(22) C(23) C(24) 107.2(5) ? ? ? yes
N(22) C(24) C(23) 107.5(5) ? ? ? yes
N(22) C(24) C(25) 122.5(5) ? ? ? yes
C(23) C(24) C(25) 130.0(5) ? ? ? yes
N(31) C(32) C(31) 122.8(5) ? ? ? yes
N(31) C(32) C(33) 109.2(4) ? ? ? yes
C(31) C(32) C(33) 127.9(5) ? ? ? yes
C(32) C(33) C(34) 106.4(5) ? ? ? yes
N(32) C(34) C(33) 108.4(5) ? ? ? yes
N(32) C(34) C(35) 123.0(5) ? ? ? yes
C(33) C(34) C(35) 128.6(5) ? ? ? yes
P(1) C(41) C(42) 121.0(4) ? ? ? yes
P(1) C(41) C(46) 119.8(4) ? ? ? yes
C(42) C(41) C(46) 119.1(5) ? ? ? yes
C(41) C(42) C(43) 120.1(5) ? ? ? yes
C(42) C(43) C(44) 120.3(6) ? ? ? yes
C(43) C(44) C(45) 120.0(5) ? ? ? yes
C(44) C(45) C(46) 121.0(6) ? ? ? yes
C(41) C(46) C(45) 119.4(5) ? ? ? yes
P(1) C(51) C(52) 120.8(5) ? ? ? yes
P(1) C(51) C(56) 119.8(4) ? ? ? yes
C(52) C(51) C(56) 119.2(5) ? ? ? yes
C(51) C(52) C(53) 119.0(6) ? ? ? yes
C(52) C(53) C(54) 120.3(7) ? ? ? yes
C(53) C(54) C(55) 120.9(7) ? ? ? yes
C(54) C(55) C(56) 119.5(7) ? ? ? yes
C(51) C(56) C(55) 121.2(6) ? ? ? yes
N(12) B(1) N(22) 107.7(4) ? ? ? yes
N(12) B(1) N(32) 109.4(4) ? ? ? yes
N(22) B(1) N(32) 109.5(4) ? ? ? yes

loop_
_geom_bond_atom_site_label_1
_geom_bond_atom_site_label_2
_geom_bond_distance
_geom_bond_site_symmetry_1
_geom_bond_site_symmetry_2
_geom_bond_publ_flag
Mo S(1) 2.200(2) ? ? yes
Mo S(2) 2.389(2) ? ? yes
Mo O(1) 1.662(3) ? ? yes
Mo N(11) 2.347(4) ? ? yes
Mo N(21) 2.194(4) ? ? yes
Mo N(31) 2.237(4) ? ? yes
S(1) S(3) 2.383(2) ? ? yes
S(2) P(1) 2.035(2) ? ? yes
S(3) P(1) 1.980(2) ? ? yes
P(1) C(41) 1.785(5) ? ? yes
P(1) C(51) 1.784(5) ? ? yes
N(11) N(12) 1.357(5) ? ? yes
N(11) C(12) 1.340(6) ? ? yes
N(12) C(14) 1.333(6) ? ? yes
N(12) B(1) 1.521(7) ? ? yes
N(21) N(22) 1.345(5) ? ? yes
N(21) C(22) 1.339(6) ? ? yes
N(22) C(24) 1.342(6) ? ? yes
N(22) B(1) 1.530(7) ? ? yes
N(31) N(32) 1.360(5) ? ? yes
N(31) C(32) 1.331(6) ? ? yes
N(32) C(34) 1.332(6) ? ? yes
N(32) B(1) 1.513(7) ? ? yes
C(11) C(12) 1.462(7) ? ? yes
C(12) C(13) 1.362(7) ? ? yes
C(13) C(14) 1.362(7) ? ? yes
C(14) C(15) 1.471(7) ? ? yes
C(21) C(22) 1.465(8) ? ? yes
C(22) C(23) 1.371(7) ? ? yes
C(23) C(24) 1.347(7) ? ? yes
C(24) C(25) 1.482(8) ? ? yes
C(31) C(32) 1.475(7) ? ? yes
C(32) C(33) 1.372(7) ? ? yes
C(33) C(34) 1.352(7) ? ? yes
C(34) C(35) 1.475(7) ? ? yes
C(41) C(42) 1.369(7) ? ? yes
C(41) C(46) 1.370(7) ? ? yes
C(42) C(43) 1.379(7) ? ? yes
C(43) C(44) 1.336(8) ? ? yes
C(44) C(45) 1.353(8) ? ? yes
C(45) C(46) 1.370(7) ? ? yes
C(51) C(52) 1.385(7) ? ? yes
C(51) C(56) 1.364(7) ? ? yes
C(52) C(53) 1.380(8) ? ? yes
C(53) C(54) 1.35(1) ? ? yes
C(54) C(55) 1.356(10) ? ? yes
C(55) C(56) 1.360(8) ? ? yes
